data_7025332
loop_
_publ_author_name
'Beckett, Michael A.'
'Horton, Peter N.'
'Hursthouse, Michael B.'
'Knox, David A.'
'Timmis, James L.'

_publ_section_title
;
 Structural (XRD) and thermal (DSC, TGA) and BET analysis of materials
 derived from non-metal cation pentaborate salts.
;
_journal_issue 16
_journal_name_full 'Dalton transactions (Cambridge, England : 2003)'
_journal_page_first 3944
_journal_page_last 3951
_journal_paper_doi 10.1039/b927072h
_journal_volume 39
_journal_year 2010
_chemical_formula_sum 'C4 H14 B5 N O11'
_chemical_formula_weight 306.21
_chemical_name_systematic
;
?
;
_space_group_IT_number 2
_symmetry_cell_setting triclinic
_symmetry_space_group_name_Hall '-P 1'
_symmetry_space_group_name_H-M 'P -1'
_atom_sites_solution_hydrogens geom
_atom_sites_solution_primary direct
_atom_sites_solution_secondary difmap
_audit_creation_method SHELXL-97
_cell_angle_alpha 73.957(2)
_cell_angle_beta 78.099(2)
_cell_angle_gamma 63.845(2)
_cell_formula_units_Z 2
_cell_length_a 8.7992(3)
_cell_length_b 9.0108(2)
_cell_length_c 9.3873(3)
_cell_measurement_reflns_used 2878
_cell_measurement_temperature 120(2)
_cell_measurement_theta_max 27.485
_cell_measurement_theta_min 2.910
_cell_volume 638.99(4)
_computing_cell_refinement 'DENZO (Otwinowski & Minor, 1997) & COLLECT (Hooft, R.W.W., 1998)'
_computing_data_collection 'COLLECT (Hooft, R.W.W., 1998)'
_computing_data_reduction 'DENZO (Otwinowski & Minor, 1997) & COLLECT (Hooft, R.W.W., 1998)'
_computing_molecular_graphics 'ORTEP3 for Windows (Farrugia, 1997)'
_computing_publication_material 'WinGX (Farrugia, 1999)'
_computing_structure_refinement 'SHELXL-97 (Sheldrick, 1997b)'
_computing_structure_solution 'SHELXS-97 (Sheldrick, 1997a)'
_diffrn_ambient_temperature 120(2)
_diffrn_detector_area_resol_mean 9.091
_diffrn_measured_fraction_theta_full 0.995
_diffrn_measured_fraction_theta_max 0.995
_diffrn_measurement_device_type 'Bruker-Nonius 95mm CCD camera on \k-goniostat'
_diffrn_measurement_method '\f & \w scans'
_diffrn_radiation_monochromator '10cm confocal mirrors'
_diffrn_radiation_source 'Bruker-Nonius FR591 rotating anode'
_diffrn_radiation_type MoK\a
_diffrn_radiation_wavelength 0.71073
_diffrn_reflns_av_R_equivalents 0.0354
_diffrn_reflns_av_sigmaI/netI 0.0326
_diffrn_reflns_limit_h_max 11
_diffrn_reflns_limit_h_min -11
_diffrn_reflns_limit_k_max 11
_diffrn_reflns_limit_k_min -11
_diffrn_reflns_limit_l_max 12
_diffrn_reflns_limit_l_min -12
_diffrn_reflns_number 11693
_diffrn_reflns_theta_full 27.48
_diffrn_reflns_theta_max 27.48
_diffrn_reflns_theta_min 3.05
_exptl_absorpt_coefficient_mu 0.146
_exptl_absorpt_correction_T_max 0.9942
_exptl_absorpt_correction_T_min 0.9687
_exptl_absorpt_correction_type multi-scan
_exptl_absorpt_process_details 'SADABS V2.10 (Sheldrick, G.M., 2003)'
_exptl_crystal_colour Colourless
_exptl_crystal_density_diffrn 1.592
_exptl_crystal_density_method 'not measured'
_exptl_crystal_description Plate
_exptl_crystal_F_000 316
_exptl_crystal_size_max 0.22
_exptl_crystal_size_mid 0.17
_exptl_crystal_size_min 0.04
_refine_diff_density_max 0.276
_refine_diff_density_min -0.235
_refine_diff_density_rms 0.052
_refine_ls_extinction_method none
_refine_ls_goodness_of_fit_ref 1.066
_refine_ls_hydrogen_treatment constr
_refine_ls_matrix_type full
_refine_ls_number_parameters 194
_refine_ls_number_reflns 2921
_refine_ls_number_restraints 0
_refine_ls_restrained_S_all 1.066
_refine_ls_R_factor_all 0.0457
_refine_ls_R_factor_gt 0.0385
_refine_ls_shift/su_max 0.000
_refine_ls_shift/su_mean 0.000
_refine_ls_structure_factor_coef Fsqd
_refine_ls_weighting_details 'calc w=1/[\s^2^(Fo^2^)+(0.0188P)^2^+0.4666P] where P=(Fo^2^+2Fc^2^)/3'
_refine_ls_weighting_scheme calc
_refine_ls_wR_factor_gt 0.0817
_refine_ls_wR_factor_ref 0.0865
_reflns_number_gt 2573
_reflns_number_total 2921
_reflns_threshold_expression >2sigma(I)
_cod_data_source_file b927072h.txt
_cod_data_source_block 1b
_cod_original_cell_volume 638.99(3)
_cod_original_sg_symbol_H-M P-1
_cod_database_code 7025332

loop_
_symmetry_equiv_pos_as_xyz
'x, y, z'
'-x, -y, -z'

loop_
_atom_site_label
_atom_site_type_symbol
_atom_site_fract_x
_atom_site_fract_y
_atom_site_fract_z
_atom_site_U_iso_or_equiv
_atom_site_adp_type
_atom_site_occupancy
_atom_site_symmetry_multiplicity
_atom_site_calc_flag
_atom_site_refinement_flags
B1 B 0.34157(19) 0.88849(19) 0.30547(17) 0.0128(3) Uani 1 1 d .
B2 B 0.58518(19) 0.76730(19) 0.45705(17) 0.0141(3) Uani 1 1 d .
B3 B 0.5440(2) 0.5896(2) 0.33670(17) 0.0142(3) Uani 1 1 d .
B4 B 0.2812(2) 1.1455(2) 0.10697(17) 0.0146(3) Uani 1 1 d .
B5 B 0.07361(19) 1.1401(2) 0.31371(17) 0.0138(3) Uani 1 1 d .
O1 O 0.44465(12) 0.90081(12) 0.40466(11) 0.0156(2) Uani 1 1 d .
O2 O 0.64529(12) 0.61493(12) 0.41426(11) 0.0157(2) Uani 1 1 d .
O3 O 0.38646(12) 0.71196(11) 0.30520(11) 0.0137(2) Uani 1 1 d .
O4 O 0.37251(12) 0.97630(12) 0.15408(10) 0.0150(2) Uani 1 1 d .
O5 O 0.13706(12) 1.23173(12) 0.19442(11) 0.0154(2) Uani 1 1 d .
O6 O 0.16218(12) 0.96992(12) 0.36179(10) 0.0137(2) Uani 1 1 d .
O7 O 0.67708(13) 0.77714(12) 0.55237(12) 0.0186(2) Uani 1 1 d .
H7 H 0.6340 0.8756 0.5680 0.028 Uiso 1 1 calc R
O8 O 0.59696(12) 0.44033(12) 0.29548(11) 0.0172(2) Uani 1 1 d .
H8 H 0.6967 0.3781 0.3178 0.026 Uiso 1 1 calc R
O9 O 0.33204(13) 1.23496(12) -0.01936(11) 0.0192(2) Uani 1 1 d .
H9 H 0.4242 1.1708 -0.0581 0.029 Uiso 1 1 calc R
O10 O -0.08250(12) 1.22276(12) 0.38288(11) 0.0187(2) Uani 1 1 d .
H10 H -0.1016 1.1574 0.4605 0.028 Uiso 1 1 calc R
C11 C 1.06422(19) 0.18499(19) 0.79628(17) 0.0220(3) Uani 1 1 d .
H11A H 1.0187 0.1209 0.7599 0.026 Uiso 1 1 calc R
H11B H 1.1895 0.1354 0.7747 0.026 Uiso 1 1 calc R
C12 C 0.99283(18) 0.36805(19) 0.71432(18) 0.0218(3) Uani 1 1 d .
H12A H 1.0452 0.4311 0.7436 0.026 Uiso 1 1 calc R
H12B H 1.0193 0.3748 0.6056 0.026 Uiso 1 1 calc R
C13 C 0.7608(2) 0.42146(19) 0.91684(17) 0.0234(3) Uani 1 1 d .
H13A H 0.6357 0.4650 0.9402 0.028 Uiso 1 1 calc R
H13B H 0.8031 0.4851 0.9573 0.028 Uiso 1 1 calc R
C14 C 0.8422(2) 0.23459(19) 0.98658(17) 0.0224(3) Uani 1 1 d .
H14A H 0.8149 0.2177 1.0960 0.027 Uiso 1 1 calc R
H14B H 0.7953 0.1725 0.9491 0.027 Uiso 1 1 calc R
N11 N 0.80494(15) 0.44430(15) 0.75201(14) 0.0183(3) Uani 1 1 d .
H11C H 0.7556 0.3942 0.7139 0.022 Uiso 1 1 calc R
H11D H 0.7622 0.5578 0.7090 0.022 Uiso 1 1 calc R
O11 O 1.02213(14) 0.16900(13) 0.95186(12) 0.0227(2) Uani 1 1 d .

loop_
_atom_site_aniso_label
_atom_site_aniso_U_11
_atom_site_aniso_U_22
_atom_site_aniso_U_33
_atom_site_aniso_U_23
_atom_site_aniso_U_13
_atom_site_aniso_U_12
B1 0.0115(7) 0.0113(7) 0.0137(7) -0.0021(5) -0.0013(5) -0.0033(6)
B2 0.0131(7) 0.0136(7) 0.0140(7) -0.0021(6) -0.0004(6) -0.0049(6)
B3 0.0143(7) 0.0142(7) 0.0127(7) -0.0016(6) 0.0012(6) -0.0064(6)
B4 0.0146(7) 0.0139(7) 0.0156(7) -0.0042(6) -0.0015(6) -0.0055(6)
B5 0.0127(7) 0.0144(7) 0.0136(7) -0.0038(6) -0.0026(6) -0.0039(6)
O1 0.0153(5) 0.0122(5) 0.0186(5) -0.0040(4) -0.0059(4) -0.0027(4)
O2 0.0132(5) 0.0128(5) 0.0190(5) -0.0045(4) -0.0039(4) -0.0016(4)
O3 0.0133(5) 0.0106(5) 0.0158(5) -0.0028(4) -0.0019(4) -0.0035(4)
O4 0.0142(5) 0.0128(5) 0.0142(5) -0.0019(4) 0.0009(4) -0.0037(4)
O5 0.0162(5) 0.0116(5) 0.0147(5) -0.0023(4) 0.0011(4) -0.0037(4)
O6 0.0115(5) 0.0123(5) 0.0137(5) -0.0015(4) -0.0003(4) -0.0028(4)
O7 0.0185(5) 0.0135(5) 0.0231(5) -0.0056(4) -0.0079(4) -0.0025(4)
O8 0.0137(5) 0.0123(5) 0.0234(5) -0.0056(4) -0.0039(4) -0.0016(4)
O9 0.0189(5) 0.0137(5) 0.0182(5) -0.0027(4) 0.0048(4) -0.0038(4)
O10 0.0148(5) 0.0150(5) 0.0170(5) 0.0009(4) 0.0020(4) -0.0019(4)
C11 0.0184(7) 0.0200(7) 0.0248(8) -0.0048(6) -0.0036(6) -0.0047(6)
C12 0.0153(7) 0.0222(8) 0.0241(8) -0.0016(6) -0.0009(6) -0.0067(6)
C13 0.0244(8) 0.0196(7) 0.0233(8) -0.0071(6) 0.0023(6) -0.0070(6)
C14 0.0254(8) 0.0211(8) 0.0197(7) -0.0024(6) -0.0022(6) -0.0096(6)
N11 0.0169(6) 0.0137(6) 0.0233(7) -0.0015(5) -0.0048(5) -0.0056(5)
O11 0.0221(6) 0.0220(6) 0.0229(6) -0.0012(4) -0.0089(4) -0.0071(5)

loop_
_atom_type_symbol
_atom_type_description
_atom_type_scat_dispersion_real
_atom_type_scat_dispersion_imag
_atom_type_scat_source
C C 0.0033 0.0016 'International Tables Vol C Tables 4.2.6.8 and 6.1.1.4'
H H 0.0000 0.0000 'International Tables Vol C Tables 4.2.6.8 and 6.1.1.4'
B B 0.0013 0.0007 'International Tables Vol C Tables 4.2.6.8 and 6.1.1.4'
N N 0.0061 0.0033 'International Tables Vol C Tables 4.2.6.8 and 6.1.1.4'
O O 0.0106 0.0060 'International Tables Vol C Tables 4.2.6.8 and 6.1.1.4'

loop_
_geom_angle_atom_site_label_1
_geom_angle_atom_site_label_2
_geom_angle_atom_site_label_3
_geom_angle
O4 B1 O3 108.96(11)
O4 B1 O6 110.29(11)
O3 B1 O6 110.35(11)
O4 B1 O1 109.24(11)
O3 B1 O1 110.87(11)
O6 B1 O1 107.12(11)
O1 B2 O7 121.92(13)
O1 B2 O2 121.58(13)
O7 B2 O2 116.49(12)
O8 B3 O3 118.80(13)
O8 B3 O2 120.47(13)
O3 B3 O2 120.69(12)
O9 B4 O4 121.65(13)
O9 B4 O5 118.47(13)
O4 B4 O5 119.78(13)
O10 B5 O6 120.30(13)
O10 B5 O5 118.22(13)
O6 B5 O5 121.48(13)
B2 O1 B1 121.93(11)
B2 O2 B3 118.69(11)
B3 O3 B1 121.09(11)
B4 O4 B1 121.32(11)
B5 O5 B4 118.81(11)
B5 O6 B1 119.58(11)
B2 O7 H7 109.5
B3 O8 H8 109.5
B4 O9 H9 109.5
B5 O10 H10 109.5
O11 C11 C12 111.73(12)
O11 C11 H11A 109.3
C12 C11 H11A 109.3
O11 C11 H11B 109.3
C12 C11 H11B 109.3
H11A C11 H11B 107.9
N11 C12 C11 109.11(12)
N11 C12 H12A 109.9
C11 C12 H12A 109.9
N11 C12 H12B 109.9
C11 C12 H12B 109.9
H12A C12 H12B 108.3
N11 C13 C14 108.62(12)
N11 C13 H13A 110.0
C14 C13 H13A 110.0
N11 C13 H13B 110.0
C14 C13 H13B 110.0
H13A C13 H13B 108.3
O11 C14 C13 110.73(12)
O11 C14 H14A 109.5
C13 C14 H14A 109.5
O11 C14 H14B 109.5
C13 C14 H14B 109.5
H14A C14 H14B 108.1
C12 N11 C13 111.00(12)
C12 N11 H11C 109.4
C13 N11 H11C 109.4
C12 N11 H11D 109.4
C13 N11 H11D 109.4
H11C N11 H11D 108.0
C11 O11 C14 110.48(11)

loop_
_geom_bond_atom_site_label_1
_geom_bond_atom_site_label_2
_geom_bond_distance
B1 O4 1.4590(18)
B1 O3 1.4609(17)
B1 O6 1.4693(17)
B1 O1 1.4820(18)
B2 O1 1.3530(18)
B2 O7 1.3667(18)
B2 O2 1.3796(18)
B3 O8 1.3553(18)
B3 O3 1.3660(18)
B3 O2 1.3840(18)
B4 O9 1.3517(18)
B4 O4 1.3635(18)
B4 O5 1.3933(18)
B5 O10 1.3641(18)
B5 O6 1.3678(18)
B5 O5 1.3731(18)
O7 H7 0.8400
O8 H8 0.8400
O9 H9 0.8400
O10 H10 0.8400
C11 O11 1.4137(19)
C11 C12 1.514(2)
C11 H11A 0.9900
C11 H11B 0.9900
C12 N11 1.4908(18)
C12 H12A 0.9900
C12 H12B 0.9900
C13 N11 1.4946(19)
C13 C14 1.516(2)
C13 H13A 0.9900
C13 H13B 0.9900
C14 O11 1.4250(18)
C14 H14A 0.9900
C14 H14B 0.9900
N11 H11C 0.9200
N11 H11D 0.9200

loop_
_geom_hbond_atom_site_label_D
_geom_hbond_atom_site_label_H
_geom_hbond_atom_site_label_A
_geom_hbond_distance_DH
_geom_hbond_distance_HA
_geom_hbond_distance_DA
_geom_hbond_angle_DHA
_geom_hbond_site_symmetry_A
O7 H7 O1 0.84 1.89 2.7313(14) 174.9 2_676
O8 H8 O10 0.84 1.93 2.7681(14) 174.9 1_645
O9 H9 O4 0.84 1.92 2.7556(14) 176.9 2_675
O10 H10 O6 0.84 1.87 2.7076(14) 174.5 2_576
N11 H11C O3 0.92 1.94 2.8264(15) 162.1 2_666
N11 H11D O7 0.92 2.04 2.9259(16) 160.6 .
